data_7049464
loop_
_publ_author_name
'Meng, Ting'
'Qin, Qi-Pin'
'Chen, Zi-Lu'
'Zou, Hua-Hong'
'Wang, Kai'
'Liang, Fu-Pei'

_publ_section_title
;
 Discovery of high in vitro and in vivo antitumor activities of
 organometallic ruthenium(ii)-arene complexes with
 5,7-dihalogenated-2-methyl-8-quinolinol.
;
_journal_issue 16
_journal_name_full 'Dalton transactions (Cambridge, England : 2003)'
_journal_page_first 5352
_journal_page_last 5360
_journal_paper_doi 10.1039/c9dt00866g
_journal_volume 48
_journal_year 2019
_chemical_formula_moiety 'C19 H18 I3 N O Ru'
_chemical_formula_sum 'C19 H18 I3 N O Ru'
_chemical_formula_weight 758.11
_space_group_crystal_system orthorhombic
_space_group_IT_number 56
_space_group_name_Hall '-P 2ab 2ac'
_space_group_name_H-M_alt 'P c c n'
_symmetry_space_group_name_Hall '-P 2ab 2ac'
_symmetry_space_group_name_H-M 'P c c n'
_atom_sites_solution_hydrogens geom
_audit_creation_date 2018-12-14
_audit_creation_method
;
Olex2 1.2
(compiled 2018.05.29 svn.r3508 for OlexSys, GUI svn.r5506)
;
_audit_update_record
;
2019-02-03 deposited with the CCDC.    2019-03-26 downloaded from the CCDC.
;
_cell_angle_alpha 90
_cell_angle_beta 90
_cell_angle_gamma 90
_cell_formula_units_Z 8
_cell_length_a 21.0592(14)
_cell_length_b 26.7409(18)
_cell_length_c 7.9714(6)
_cell_measurement_reflns_used 9761
_cell_measurement_temperature 293(2)
_cell_measurement_theta_max 27.390
_cell_measurement_theta_min 3.047
_cell_volume 4489.0(5)
_computing_cell_refinement 'SAINT V8.38A (?, 2016)'
_computing_data_reduction 'SAINT V8.38A (?, 2016)'
_computing_molecular_graphics 'Olex2 (Dolomanov et al., 2009)'
_computing_publication_material 'Olex2 (Dolomanov et al., 2009)'
_computing_structure_refinement 'XL (Sheldrick, 2008)'
_diffrn_ambient_temperature 293(2)
_diffrn_measured_fraction_theta_full 0.999
_diffrn_measured_fraction_theta_max 0.997
_diffrn_measurement_device_type 'CCD area detector'
_diffrn_measurement_method 'phi and omega scans'
_diffrn_radiation_monochromator graphite
_diffrn_radiation_type MoK\a
_diffrn_radiation_wavelength 0.71073
_diffrn_reflns_av_R_equivalents 0.0715
_diffrn_reflns_av_unetI/netI 0.0357
_diffrn_reflns_Laue_measured_fraction_full 0.999
_diffrn_reflns_Laue_measured_fraction_max 0.997
_diffrn_reflns_limit_h_max 27
_diffrn_reflns_limit_h_min -25
_diffrn_reflns_limit_k_max 34
_diffrn_reflns_limit_k_min -34
_diffrn_reflns_limit_l_max 10
_diffrn_reflns_limit_l_min -10
_diffrn_reflns_number 66910
_diffrn_reflns_point_group_measured_fraction_full 0.999
_diffrn_reflns_point_group_measured_fraction_max 0.997
_diffrn_reflns_theta_full 25.242
_diffrn_reflns_theta_max 27.554
_diffrn_reflns_theta_min 3.000
_exptl_absorpt_coefficient_mu 4.832
_exptl_absorpt_correction_T_max 0.7456
_exptl_absorpt_correction_T_min 0.4996
_exptl_absorpt_correction_type multi-scan
_exptl_absorpt_process_details
;
SADABS-2016/2 (Bruker,2016/2) was used for absorption correction.
wR2(int) was 0.1301 before and 0.0669 after correction.
The Ratio of minimum to maximum transmission is 0.6701.
The \l/2 correction factor is Not present.
;
_exptl_crystal_colour colorless
_exptl_crystal_density_diffrn 2.243
_exptl_crystal_description block
_exptl_crystal_F_000 2800
_exptl_crystal_size_max 0.473
_exptl_crystal_size_mid 0.122
_exptl_crystal_size_min 0.035
_refine_diff_density_max 0.770
_refine_diff_density_min -0.881
_refine_diff_density_rms 0.138
_refine_ls_extinction_method none
_refine_ls_goodness_of_fit_ref 1.087
_refine_ls_hydrogen_treatment constr
_refine_ls_matrix_type full
_refine_ls_number_parameters 229
_refine_ls_number_reflns 5180
_refine_ls_number_restraints 0
_refine_ls_restrained_S_all 1.087
_refine_ls_R_factor_all 0.0627
_refine_ls_R_factor_gt 0.0383
_refine_ls_shift/su_max 0.008
_refine_ls_shift/su_mean 0.000
_refine_ls_structure_factor_coef Fsqd
_refine_ls_weighting_details 'w=1/[\s^2^(Fo^2^)+(0.0295P)^2^+19.1187P] where P=(Fo^2^+2Fc^2^)/3'
_refine_ls_weighting_scheme calc
_refine_ls_wR_factor_gt 0.0740
_refine_ls_wR_factor_ref 0.0871
_reflns_Friedel_coverage 0.000
_reflns_number_gt 3925
_reflns_number_total 5180
_reflns_threshold_expression 'I > 2\s(I)'
_cod_data_source_file c9dt00866g2.cif
_cod_data_source_block 111_sq_CCDC1
_cod_depositor_comments 'Adding full bibliography for 7049455--7049468.cif.'
_cod_database_code 7049464
_shelx_shelxl_version_number 2016/6
_shelx_space_group_comment
;
The symmetry employed for this shelxl refinement is uniquely defined
by the following loop, which should always be used as a source of
symmetry information in preference to the above space-group names.
They are only intended as comments.
;
_olex2_refinement_description
;
1. Fixed Uiso
 At 1.2 times of:
  All C(H) groups
 At 1.5 times of:
  All C(H,H,H) groups
2.a Ternary CH refined with riding coordinates:
 C11(H11)
2.b Aromatic/amide H refined with riding coordinates:
 C14(H14), C8(H8), C18(H18), C7(H7), C15(H15), C17(H17), C9(H9), C3(H3)
2.c Idealised Me refined as rotating group:
 C19(H19A,H19B,H19C), C10(H10A,H10B,H10C), C12(H12A,H12B,H12C)
;
_platon_squeeze_void_probe_radius 1.20
_olex2_submission_special_instructions 'No special instructions were received'

loop_
_space_group_symop_operation_xyz
'x, y, z'
'-x+1/2, -y+1/2, z'
'x+1/2, -y, -z+1/2'
'-x, y+1/2, -z+1/2'
'-x, -y, -z'
'x-1/2, y-1/2, -z'
'-x-1/2, y, z-1/2'
'x, -y-1/2, z-1/2'

loop_
_atom_site_label
_atom_site_type_symbol
_atom_site_fract_x
_atom_site_fract_y
_atom_site_fract_z
_atom_site_U_iso_or_equiv
_atom_site_adp_type
_atom_site_occupancy
_atom_site_site_symmetry_order
_atom_site_calc_flag
_atom_site_refinement_flags_posn
I3 I 0.59228(2) 0.39190(2) 1.12742(5) 0.03998(12) Uani 1 1 d .
Ru1 Ru 0.52704(2) 0.40768(2) 0.83600(5) 0.02532(11) Uani 1 1 d .
I1 I 0.30706(2) 0.40621(2) 1.15199(7) 0.05237(14) Uani 1 1 d .
I2 I 0.34322(2) 0.18669(2) 1.06290(6) 0.05254(14) Uani 1 1 d .
N1 N 0.5103(2) 0.33052(16) 0.8428(5) 0.0293(10) Uani 1 1 d .
C4 C 0.3790(3) 0.25896(19) 1.0266(7) 0.0350(13) Uani 1 1 d .
C14 C 0.5726(3) 0.4093(2) 0.5934(7) 0.0388(14) Uani 1 1 d .
H14 H 0.591624 0.383201 0.534833 0.047 Uiso 1 1 calc R
C5 C 0.4356(3) 0.26734(19) 0.9415(7) 0.0296(12) Uani 1 1 d .
C13 C 0.6102(3) 0.4384(2) 0.7017(7) 0.0382(14) Uani 1 1 d .
C8 C 0.5295(3) 0.2441(2) 0.7904(8) 0.0414(15) Uani 1 1 d .
H8 H 0.555534 0.219596 0.744558 0.050 Uiso 1 1 calc R
C6 C 0.4562(2) 0.31787(19) 0.9266(7) 0.0264(11) Uani 1 1 d .
C1 C 0.4218(2) 0.35886(19) 0.9923(7) 0.0268(11) Uani 1 1 d .
C18 C 0.5789(3) 0.4775(2) 0.7890(7) 0.0352(14) Uani 1 1 d .
H18 H 0.602060 0.497693 0.861660 0.042 Uiso 1 1 calc R
C16 C 0.4766(3) 0.4566(2) 0.6584(7) 0.0364(14) Uani 1 1 d .
C2 C 0.3645(3) 0.34796(19) 1.0688(7) 0.0335(13) Uani 1 1 d .
C7 C 0.5463(3) 0.2947(2) 0.7778(8) 0.0371(14) Uani 1 1 d .
H7 H 0.583638 0.303374 0.722626 0.045 Uiso 1 1 calc R
C15 C 0.5071(3) 0.4181(2) 0.5700(7) 0.0361(14) Uani 1 1 d .
H15 H 0.484029 0.398301 0.495794 0.043 Uiso 1 1 calc R
C17 C 0.5141(3) 0.4863(2) 0.7682(7) 0.0367(14) Uani 1 1 d .
H17 H 0.495001 0.512165 0.827504 0.044 Uiso 1 1 calc R
C19 C 0.4064(3) 0.4637(3) 0.6474(10) 0.0554(19) Uani 1 1 d .
H19A H 0.388953 0.440082 0.569291 0.083 Uiso 1 1 calc GR
H19B H 0.397303 0.497062 0.609950 0.083 Uiso 1 1 calc GR
H19C H 0.387761 0.458513 0.755956 0.083 Uiso 1 1 calc GR
C9 C 0.4748(3) 0.2311(2) 0.8698(7) 0.0383(14) Uani 1 1 d .
H9 H 0.463438 0.197554 0.876522 0.046 Uiso 1 1 calc R
C3 C 0.3449(3) 0.2977(2) 1.0872(7) 0.0360(13) Uani 1 1 d .
H3 H 0.307058 0.291092 1.143187 0.043 Uiso 1 1 calc R
C10 C 0.7035(4) 0.3771(3) 0.7054(15) 0.091(3) Uani 1 1 d .
H10A H 0.682590 0.356191 0.786358 0.136 Uiso 1 1 calc GR
H10B H 0.748542 0.375672 0.722737 0.136 Uiso 1 1 calc GR
H10C H 0.693629 0.365516 0.594403 0.136 Uiso 1 1 calc GR
O1 O 0.44405(17) 0.40408(12) 0.9745(5) 0.0308(9) Uani 1 1 d .
C11 C 0.6808(3) 0.4304(3) 0.7255(9) 0.0504(17) Uani 1 1 d .
H11 H 0.691432 0.441013 0.839809 0.060 Uiso 1 1 calc R
C12 C 0.7163(3) 0.4651(3) 0.6046(11) 0.067(2) Uani 1 1 d .
H12A H 0.709068 0.454298 0.491338 0.100 Uiso 1 1 calc GR
H12B H 0.760934 0.463949 0.628645 0.100 Uiso 1 1 calc GR
H12C H 0.701086 0.498670 0.618124 0.100 Uiso 1 1 calc GR

loop_
_atom_site_aniso_label
_atom_site_aniso_U_11
_atom_site_aniso_U_22
_atom_site_aniso_U_33
_atom_site_aniso_U_23
_atom_site_aniso_U_13
_atom_site_aniso_U_12
I3 0.0498(3) 0.0403(2) 0.0298(2) 0.00510(16) -0.00747(18) -0.00442(18)
Ru1 0.0293(2) 0.0231(2) 0.0235(2) 0.00084(17) 0.00183(18) -0.00284(17)
I1 0.0426(3) 0.0369(2) 0.0776(3) -0.0083(2) 0.0178(2) -0.00167(18)
I2 0.0646(3) 0.0331(2) 0.0599(3) 0.0039(2) -0.0008(2) -0.0189(2)
N1 0.035(3) 0.026(2) 0.027(2) -0.0005(19) 0.001(2) 0.0023(19)
C4 0.044(3) 0.023(3) 0.038(3) 0.003(2) -0.003(3) -0.013(3)
C14 0.050(4) 0.043(3) 0.023(3) 0.000(3) 0.011(3) 0.007(3)
C5 0.035(3) 0.025(3) 0.029(3) 0.000(2) -0.003(3) -0.002(2)
C13 0.036(3) 0.049(4) 0.029(3) 0.009(3) 0.007(3) -0.006(3)
C8 0.050(4) 0.026(3) 0.048(4) -0.009(3) 0.000(3) 0.005(3)
C6 0.025(3) 0.028(3) 0.026(3) -0.001(2) -0.001(2) -0.004(2)
C1 0.027(3) 0.026(3) 0.028(3) 0.000(2) -0.003(2) -0.005(2)
C18 0.045(4) 0.030(3) 0.031(3) 0.006(2) 0.004(3) -0.013(3)
C16 0.037(3) 0.039(3) 0.034(3) 0.017(3) -0.002(3) 0.001(3)
C2 0.039(3) 0.024(3) 0.037(3) -0.003(2) 0.004(3) -0.003(2)
C7 0.038(3) 0.033(3) 0.040(3) -0.003(3) 0.005(3) 0.000(3)
C15 0.045(4) 0.040(3) 0.023(3) 0.005(2) -0.005(3) -0.005(3)
C17 0.051(4) 0.024(3) 0.035(3) 0.005(2) 0.008(3) -0.003(3)
C19 0.037(4) 0.056(4) 0.073(5) 0.020(4) -0.004(4) 0.007(3)
C9 0.050(4) 0.025(3) 0.040(3) -0.003(2) -0.010(3) -0.003(3)
C3 0.035(3) 0.035(3) 0.038(3) 0.000(3) 0.001(3) -0.011(3)
C10 0.042(4) 0.072(6) 0.158(10) 0.042(6) 0.013(6) 0.008(4)
O1 0.030(2) 0.0227(19) 0.039(2) -0.0027(16) 0.0098(18) -0.0052(15)
C11 0.032(3) 0.070(5) 0.050(4) 0.010(4) 0.004(3) -0.004(3)
C12 0.036(4) 0.072(5) 0.093(6) 0.008(5) 0.023(4) -0.003(4)

loop_
_atom_type_symbol
_atom_type_description
_atom_type_scat_dispersion_real
_atom_type_scat_dispersion_imag
_atom_type_scat_source
C C 0.0033 0.0016 'International Tables Vol C Tables 4.2.6.8 and 6.1.1.4'
H H 0.0000 0.0000 'International Tables Vol C Tables 4.2.6.8 and 6.1.1.4'
I I -0.4742 1.8119 'International Tables Vol C Tables 4.2.6.8 and 6.1.1.4'
N N 0.0061 0.0033 'International Tables Vol C Tables 4.2.6.8 and 6.1.1.4'
O O 0.0106 0.0060 'International Tables Vol C Tables 4.2.6.8 and 6.1.1.4'
Ru Ru -1.2594 0.8363 'International Tables Vol C Tables 4.2.6.8 and 6.1.1.4'

loop_
_geom_angle_atom_site_label_1
_geom_angle_atom_site_label_2
_geom_angle_atom_site_label_3
_geom_angle
N1 Ru1 I3 84.86(12)
N1 Ru1 C14 96.8(2)
N1 Ru1 C13 120.8(2)
N1 Ru1 C18 157.9(2)
N1 Ru1 C16 121.4(2)
N1 Ru1 C15 96.81(19)
N1 Ru1 C17 158.8(2)
C14 Ru1 I3 122.79(17)
C14 Ru1 C13 37.5(2)
C14 Ru1 C18 67.0(2)
C14 Ru1 C16 68.1(2)
C14 Ru1 C15 38.0(2)
C14 Ru1 C17 79.3(2)
C13 Ru1 I3 94.06(16)
C18 Ru1 I3 91.50(16)
C18 Ru1 C13 37.6(2)
C18 Ru1 C16 68.0(2)
C16 Ru1 I3 151.81(17)
C16 Ru1 C13 81.4(2)
C15 Ru1 I3 160.76(16)
C15 Ru1 C13 68.6(2)
C15 Ru1 C18 79.7(2)
C15 Ru1 C16 37.4(2)
C15 Ru1 C17 67.2(2)
C17 Ru1 I3 114.91(16)
C17 Ru1 C13 67.8(2)
C17 Ru1 C18 37.1(2)
C17 Ru1 C16 37.8(2)
O1 Ru1 I3 87.94(11)
O1 Ru1 N1 78.35(15)
O1 Ru1 C14 148.6(2)
O1 Ru1 C13 160.83(19)
O1 Ru1 C18 123.41(18)
O1 Ru1 C16 87.88(19)
O1 Ru1 C15 111.2(2)
O1 Ru1 C17 94.09(18)
C6 N1 Ru1 113.5(3)
C7 N1 Ru1 127.2(4)
C7 N1 C6 119.3(5)
C5 C4 I2 121.7(4)
C3 C4 I2 117.8(4)
C3 C4 C5 120.5(5)
C13 C14 Ru1 73.2(3)
C13 C14 C15 122.6(6)
C15 C14 Ru1 71.8(3)
C4 C5 C6 117.1(5)
C4 C5 C9 126.6(5)
C9 C5 C6 116.4(5)
C14 C13 Ru1 69.3(3)
C14 C13 C18 116.6(6)
C14 C13 C11 123.5(6)
C18 C13 Ru1 70.6(3)
C18 C13 C11 119.9(6)
C11 C13 Ru1 131.7(4)
C9 C8 C7 119.7(6)
N1 C6 C5 122.1(5)
N1 C6 C1 114.6(4)
C1 C6 C5 123.3(5)
C2 C1 C6 116.5(5)
O1 C1 C6 119.6(5)
O1 C1 C2 123.8(5)
C13 C18 Ru1 71.8(3)
C17 C18 Ru1 71.1(3)
C17 C18 C13 121.3(6)
C15 C16 Ru1 70.5(3)
C15 C16 C17 117.7(5)
C15 C16 C19 121.1(6)
C17 C16 Ru1 70.6(3)
C17 C16 C19 121.1(6)
C19 C16 Ru1 126.2(4)
C1 C2 I1 119.3(4)
C1 C2 C3 120.1(5)
C3 C2 I1 120.6(4)
N1 C7 C8 121.6(6)
C14 C15 Ru1 70.2(3)
C16 C15 Ru1 72.2(3)
C16 C15 C14 120.2(5)
C18 C17 Ru1 71.8(3)
C18 C17 C16 121.6(5)
C16 C17 Ru1 71.7(3)
C8 C9 C5 121.0(5)
C4 C3 C2 122.5(5)
C1 O1 Ru1 113.9(3)
C13 C11 C12 108.4(6)
C10 C11 C13 115.4(6)
C10 C11 C12 110.5(6)

loop_
_geom_bond_atom_site_label_1
_geom_bond_atom_site_label_2
_geom_bond_distance
I3 Ru1 2.7316(6)
Ru1 N1 2.094(4)
Ru1 C14 2.159(6)
Ru1 C13 2.210(6)
Ru1 C18 2.195(5)
Ru1 C16 2.201(5)
Ru1 C15 2.180(5)
Ru1 C17 2.187(5)
Ru1 O1 2.069(4)
I1 C2 2.081(5)
I2 C4 2.094(5)
N1 C6 1.363(7)
N1 C7 1.327(7)
C4 C5 1.389(8)
C4 C3 1.351(8)
C14 C13 1.407(9)
C14 C15 1.412(9)
C5 C6 1.424(7)
C5 C9 1.397(8)
C13 C18 1.418(8)
C13 C11 1.515(9)
C8 C7 1.402(8)
C8 C9 1.358(9)
C6 C1 1.414(7)
C1 C2 1.383(8)
C1 O1 1.304(6)
C18 C17 1.394(9)
C16 C15 1.404(8)
C16 C17 1.421(8)
C16 C19 1.493(8)
C2 C3 1.413(7)
C10 C11 1.512(11)
C11 C12 1.531(9)

loop_
_platon_squeeze_void_nr
_platon_squeeze_void_average_x
_platon_squeeze_void_average_y
_platon_squeeze_void_average_z
_platon_squeeze_void_volume
_platon_squeeze_void_count_electrons
_platon_squeeze_void_content
1 0.750 0.250 -0.029 198 96 ' '
2 0.250 0.750 -0.041 198 96 ' '
